data_4022384
loop_
_publ_author_name
'Henry J. Shine'
'Bingjun Zhao'
'Ding-Quan Qian'
'John N. Marx'
'Ilse Y. Guzm\'an-Jim\'enez'
'John H. Thurston'
'T. Ould-Ely'
'Kenton H. Whitmire'

_publ_contact_author
;
Henry J. Shine
Department of Chemistry and Biochemistry
Texas Tech University
Lubbock, Texas 79409
;
_publ_contact_author_email henry.shine@ttu.edu
_publ_contact_author_fax '806 742 1289'
_publ_contact_author_phone '806 742 3067'
_publ_section_title
;
 Adducts of Phenoxathiin and Thianthrene Cation Radicals
 with Alkenes and Cycloalkenes
;
_journal_name_full 'Journal of Organic Chemistry'
_journal_page_first 8910
_journal_page_last 8917
_journal_paper_doi 10.1021/jo030173h
_journal_volume 68
_journal_year 2003
_chemical_formula_sum 'C18 H20 Cl2 O8 S2'
_chemical_formula_weight 499.36
_chemical_name_systematic
;
  ?
;
_space_group_IT_number 14
_symmetry_cell_setting monoclinic
_symmetry_space_group_name_Hall '-P 2yn'
_symmetry_space_group_name_H-M 'P 1 21/n 1'
_atom_sites_solution_hydrogens geom
_atom_sites_solution_primary direct
_atom_sites_solution_secondary difmap
_audit_creation_method SHELXL-97
_cell_angle_alpha 90.00
_cell_angle_beta 99.920(2)
_cell_angle_gamma 90.00
_cell_formula_units_Z 4
_cell_length_a 9.7296(11)
_cell_length_b 22.347(2)
_cell_length_c 10.4119(11)
_cell_measurement_reflns_used 3577
_cell_measurement_temperature 298(2)
_cell_measurement_theta_max 46.496
_cell_measurement_theta_min 4.369
_cell_volume 2230.0(4)
_computing_cell_refinement 'SHELXTL6.10 (BRUKER AXS, 2001)'
_computing_data_collection 'SHELXTL6.10 (BRUKER AXS, 2001)'
_computing_data_reduction 'SHELXTL6.10 (BRUKER AXS, 2001)'
_computing_molecular_graphics 'SHELXTL6.10 (BRUKER AXS, 2001)'
_computing_publication_material 'SHELXTL6.10 (BRUKER AXS, 2001)'
_computing_structure_refinement 'SHELXL-97 (Sheldrick, 1997)'
_computing_structure_solution 'SHELXS-97 (Sheldrick, 1990)'
_diffrn_ambient_temperature 298(2)
_diffrn_measured_fraction_theta_full 0.998
_diffrn_measured_fraction_theta_max 0.998
_diffrn_measurement_device_type 'BRUKER AXS'
_diffrn_radiation_monochromator graphite
_diffrn_radiation_source 'fine-focus sealed tube'
_diffrn_radiation_type MoK\a
_diffrn_radiation_wavelength 0.71073
_diffrn_reflns_av_R_equivalents 0.0486
_diffrn_reflns_av_sigmaI/netI 0.0452
_diffrn_reflns_limit_h_max 10
_diffrn_reflns_limit_h_min -10
_diffrn_reflns_limit_k_max 24
_diffrn_reflns_limit_k_min -23
_diffrn_reflns_limit_l_max 11
_diffrn_reflns_limit_l_min -11
_diffrn_reflns_number 9992
_diffrn_reflns_theta_full 23.30
_diffrn_reflns_theta_max 23.30
_diffrn_reflns_theta_min 1.82
_exptl_absorpt_coefficient_mu 0.520
_exptl_absorpt_correction_T_max 1.000000
_exptl_absorpt_correction_T_min 0.943040
_exptl_absorpt_correction_type multi-scan
_exptl_crystal_colour colorless
_exptl_crystal_density_diffrn 1.487
_exptl_crystal_density_method 'not measured'
_exptl_crystal_F_000 1032
_exptl_crystal_size_max 0.16
_exptl_crystal_size_mid 0.14
_exptl_crystal_size_min 0.13
_refine_diff_density_max 2.346
_refine_diff_density_min -0.436
_refine_diff_density_rms 0.148
_refine_ls_extinction_method none
_refine_ls_goodness_of_fit_ref 1.160
_refine_ls_hydrogen_treatment 'riding model'
_refine_ls_matrix_type full
_refine_ls_number_parameters 271
_refine_ls_number_reflns 3219
_refine_ls_number_restraints 0
_refine_ls_restrained_S_all 1.160
_refine_ls_R_factor_all 0.0883
_refine_ls_R_factor_gt 0.0717
_refine_ls_shift/su_max 0.000
_refine_ls_shift/su_mean 0.000
_refine_ls_structure_factor_coef Fsqd
_refine_ls_weighting_details 'calc w=1/[\s^2^(Fo^2^)+(0.1753P)^2^+0.3121P] where P=(Fo^2^+2Fc^2^)/3'
_refine_ls_weighting_scheme calc
_refine_ls_wR_factor_gt 0.2447
_refine_ls_wR_factor_ref 0.2595
_reflns_number_gt 2393
_reflns_number_total 3219
_reflns_threshold_expression >2sigma(I)
_cod_data_source_file jo030173h_06.cif
_cod_data_source_block "'2,3-(5,10-thianthreniumdyl)butane(ClO4)2_zth1'"
_cod_depositor_comments
;
The following automatic conversions were performed:
'_symmetry_cell_setting' value 'Monoclinic' changed to 'monoclinic'
according to '/home/saulius/struct/CIF-dictionaries/cif_core.dic'
dictionary named 'cif_core.dic' version 2.4.1 from
2010-06-29.

'_exptl_absorpt_correction_type' value 'Multiscan' changed to
'multi-scan' according to
'/home/saulius/struct/CIF-dictionaries/cif_core.dic' dictionary named
'cif_core.dic' version 2.4.1 from 2010-06-29.

Automatic conversion script
Id: cif_fix_enum 1527 2010-12-29 10:47:43Z saulius 
;
_cod_original_sg_symbol_H-M 'P 21/n'
_cod_database_code 4022384

loop_
_symmetry_equiv_pos_as_xyz
'x, y, z'
'-x+1/2, y+1/2, -z+1/2'
'-x, -y, -z'
'x-1/2, -y-1/2, z-1/2'

loop_
_atom_site_label
_atom_site_type_symbol
_atom_site_fract_x
_atom_site_fract_y
_atom_site_fract_z
_atom_site_U_iso_or_equiv
_atom_site_adp_type
_atom_site_occupancy
_atom_site_symmetry_multiplicity
_atom_site_calc_flag
_atom_site_refinement_flags
S1 S 0.06156(14) 0.18849(6) 0.59750(13) 0.0368(5) Uani 1 1 d .
S2 S 0.23016(14) 0.17425(6) 0.37296(13) 0.0372(5) Uani 1 1 d .
C1 C 0.1168(6) 0.2536(2) 0.5240(5) 0.0358(13) Uani 1 1 d .
C2 C 0.0788(6) 0.3095(3) 0.5619(5) 0.0402(14) Uani 1 1 d .
H2A H 0.0256 0.3138 0.6275 0.048 Uiso 1 1 calc R
C3 C 0.1216(7) 0.3583(3) 0.5005(6) 0.0498(16) Uani 1 1 d .
H3A H 0.0967 0.3964 0.5246 0.060 Uiso 1 1 calc R
C4 C 0.2013(7) 0.3524(3) 0.4034(6) 0.0515(16) Uani 1 1 d .
H4A H 0.2311 0.3864 0.3646 0.062 Uiso 1 1 calc R
C5 C 0.2369(6) 0.2964(3) 0.3634(6) 0.0454(15) Uani 1 1 d .
H5A H 0.2883 0.2923 0.2964 0.055 Uiso 1 1 calc R
C6 C 0.1948(6) 0.2469(2) 0.4249(5) 0.0360(13) Uani 1 1 d .
C7 C 0.2900(6) 0.1377(2) 0.5234(5) 0.0359(13) Uani 1 1 d .
C8 C 0.4074(6) 0.1013(3) 0.5368(6) 0.0445(15) Uani 1 1 d .
H8A H 0.4583 0.0971 0.4695 0.053 Uiso 1 1 calc R
C9 C 0.4452(6) 0.0718(3) 0.6522(6) 0.0502(16) Uani 1 1 d .
H9A H 0.5225 0.0466 0.6630 0.060 Uiso 1 1 calc R
C10 C 0.3721(7) 0.0783(3) 0.7523(6) 0.0504(16) Uani 1 1 d .
H10A H 0.4012 0.0576 0.8296 0.060 Uiso 1 1 calc R
C11 C 0.2561(6) 0.1151(2) 0.7419(5) 0.0431(14) Uani 1 1 d .
H11A H 0.2075 0.1197 0.8108 0.052 Uiso 1 1 calc R
C12 C 0.2153(5) 0.1446(2) 0.6243(5) 0.0355(13) Uani 1 1 d .
C13 C -0.0211(7) 0.1742(4) 0.2150(6) 0.073(2) Uani 1 1 d .
H18A H -0.1149 0.1596 0.1928 0.110 Uiso 1 1 calc R
H18B H 0.0289 0.1655 0.1454 0.110 Uiso 1 1 calc R
H18C H -0.0226 0.2167 0.2283 0.110 Uiso 1 1 calc R
C14 C 0.0506(6) 0.1441(3) 0.3389(6) 0.0435(15) Uani 1 1 d .
H17A H 0.0578 0.1014 0.3194 0.052 Uiso 1 1 calc R
C15 C -0.0309(6) 0.1492(3) 0.4523(6) 0.0419(14) Uani 1 1 d .
H16A H -0.1144 0.1729 0.4199 0.050 Uiso 1 1 calc R
C16 C -0.0829(8) 0.0887(3) 0.4968(7) 0.0628(19) Uani 1 1 d .
H15A H -0.0020 0.0624 0.5207 0.075 Uiso 1 1 calc R
C17 C -0.1556(9) 0.0944(4) 0.6138(9) 0.084(3) Uani 1 1 d .
H14A H -0.0917 0.1106 0.6862 0.126 Uiso 1 1 calc R
H14B H -0.1867 0.0557 0.6366 0.126 Uiso 1 1 calc R
H14C H -0.2344 0.1207 0.5929 0.126 Uiso 1 1 calc R
C18 C -0.1786(11) 0.0608(4) 0.3844(10) 0.110(3) Uani 1 1 d .
H13A H -0.2091 0.0224 0.4102 0.164 Uiso 1 1 calc R
H13B H -0.1299 0.0558 0.3124 0.164 Uiso 1 1 calc R
H13C H -0.2581 0.0862 0.3587 0.164 Uiso 1 1 calc R
Cl1 Cl 0.64033(17) 0.25158(7) 0.43549(16) 0.0537(5) Uani 1 1 d .
Cl2 Cl 0.65803(18) -0.05407(7) 0.83564(16) 0.0538(5) Uani 1 1 d .
O11 O 0.5366(8) 0.2079(3) 0.4162(11) 0.170(4) Uani 1 1 d .
O12 O 0.7344(7) 0.2472(3) 0.5553(5) 0.101(2) Uani 1 1 d .
O13 O 0.7243(6) 0.2490(3) 0.3372(5) 0.0895(19) Uani 1 1 d .
O14 O 0.5718(5) 0.3088(2) 0.4234(5) 0.0700(14) Uani 1 1 d .
O21 O 0.7166(9) -0.0997(3) 0.9165(7) 0.120(2) Uani 1 1 d .
O22 O 0.6508(7) -0.0007(3) 0.9022(6) 0.101(2) Uani 1 1 d .
O23 O 0.5200(6) -0.0708(3) 0.7741(6) 0.0927(19) Uani 1 1 d .
O24 O 0.7354(6) -0.0447(3) 0.7337(6) 0.0941(18) Uani 1 1 d .

loop_
_atom_site_aniso_label
_atom_site_aniso_U_11
_atom_site_aniso_U_22
_atom_site_aniso_U_33
_atom_site_aniso_U_23
_atom_site_aniso_U_13
_atom_site_aniso_U_12
S1 0.0337(9) 0.0421(9) 0.0360(8) 0.0008(6) 0.0100(6) 0.0020(6)
S2 0.0310(9) 0.0461(9) 0.0353(9) -0.0022(6) 0.0078(6) 0.0039(6)
C1 0.036(3) 0.040(3) 0.032(3) 0.003(2) 0.006(2) 0.000(2)
C2 0.038(3) 0.047(4) 0.036(3) -0.003(3) 0.006(3) 0.006(3)
C3 0.057(4) 0.040(4) 0.051(4) 0.000(3) 0.005(3) 0.010(3)
C4 0.058(4) 0.046(4) 0.052(4) 0.013(3) 0.012(3) 0.004(3)
C5 0.038(4) 0.051(4) 0.049(4) 0.005(3) 0.012(3) 0.001(3)
C6 0.028(3) 0.046(3) 0.034(3) 0.001(2) 0.004(2) 0.005(2)
C7 0.034(3) 0.036(3) 0.037(3) -0.004(2) 0.004(2) -0.003(2)
C8 0.029(3) 0.041(3) 0.064(4) -0.003(3) 0.009(3) 0.000(3)
C9 0.032(3) 0.051(4) 0.064(4) 0.000(3) -0.003(3) 0.004(3)
C10 0.053(4) 0.046(4) 0.048(4) 0.006(3) -0.006(3) 0.000(3)
C11 0.049(4) 0.043(3) 0.036(3) 0.000(3) 0.001(3) 0.001(3)
C12 0.028(3) 0.037(3) 0.041(3) -0.003(2) 0.003(2) -0.002(2)
C13 0.045(4) 0.131(7) 0.040(4) -0.002(4) -0.001(3) 0.001(4)
C14 0.027(3) 0.059(4) 0.042(3) -0.012(3) 0.000(2) -0.004(3)
C15 0.027(3) 0.050(3) 0.046(3) -0.001(3) 0.002(2) -0.001(3)
C16 0.054(4) 0.058(4) 0.077(5) 0.000(4) 0.010(4) -0.012(3)
C17 0.087(6) 0.073(5) 0.100(6) 0.010(5) 0.037(5) -0.022(5)
C18 0.094(7) 0.097(7) 0.129(8) -0.018(6) -0.007(6) -0.060(6)
Cl1 0.0536(11) 0.0592(11) 0.0480(10) 0.0028(7) 0.0076(8) -0.0071(8)
Cl2 0.0621(12) 0.0437(9) 0.0563(10) 0.0041(7) 0.0127(8) 0.0092(8)
O11 0.089(5) 0.081(5) 0.336(13) 0.021(6) 0.029(7) -0.034(4)
O12 0.125(6) 0.122(5) 0.045(3) 0.008(3) -0.014(3) 0.030(4)
O13 0.097(5) 0.109(4) 0.069(4) 0.016(3) 0.030(3) 0.044(3)
O14 0.073(3) 0.068(3) 0.072(3) 0.010(3) 0.021(3) 0.019(3)
O21 0.162(7) 0.076(4) 0.110(5) 0.036(4) -0.009(5) 0.025(4)
O22 0.122(5) 0.071(4) 0.100(4) -0.036(3) -0.007(4) 0.036(3)
O23 0.065(4) 0.118(5) 0.092(4) 0.004(3) 0.004(3) -0.031(3)
O24 0.080(4) 0.121(5) 0.089(4) -0.009(4) 0.039(3) -0.015(4)

loop_
_atom_type_symbol
_atom_type_description
_atom_type_scat_dispersion_real
_atom_type_scat_dispersion_imag
_atom_type_scat_source
C C 0.0033 0.0016 'International Tables Vol C Tables 4.2.6.8 and 6.1.1.4'
H H 0.0000 0.0000 'International Tables Vol C Tables 4.2.6.8 and 6.1.1.4'
O O 0.0106 0.0060 'International Tables Vol C Tables 4.2.6.8 and 6.1.1.4'
S S 0.1246 0.1234 'International Tables Vol C Tables 4.2.6.8 and 6.1.1.4'
Cl Cl 0.1484 0.1585 'International Tables Vol C Tables 4.2.6.8 and 6.1.1.4'

loop_
_geom_angle_atom_site_label_1
_geom_angle_atom_site_label_2
_geom_angle_atom_site_label_3
_geom_angle
C12 S1 C1 102.3(3)
C12 S1 C15 98.3(3)
C1 S1 C15 100.3(3)
C6 S2 C7 101.8(3)
C6 S2 C14 99.6(3)
C7 S2 C14 99.1(3)
C2 C1 C6 121.2(5)
C2 C1 S1 120.3(4)
C6 C1 S1 118.5(4)
C3 C2 C1 118.1(5)
C2 C3 C4 121.3(5)
C5 C4 C3 120.6(6)
C6 C5 C4 118.5(6)
C5 C6 C1 120.2(5)
C5 C6 S2 120.5(4)
C1 C6 S2 119.1(4)
C12 C7 C8 121.2(5)
C12 C7 S2 118.9(4)
C8 C7 S2 119.8(4)
C9 C8 C7 117.7(6)
C8 C9 C10 121.5(6)
C9 C10 C11 121.9(6)
C10 C11 C12 117.2(6)
C7 C12 C11 120.6(5)
C7 C12 S1 118.8(4)
C11 C12 S1 120.6(4)
C13 C14 C15 113.5(5)
C13 C14 S2 106.4(5)
C15 C14 S2 114.9(4)
C14 C15 C16 114.0(5)
C14 C15 S1 115.0(4)
C16 C15 S1 108.1(4)
C18 C16 C17 110.4(7)
C18 C16 C15 108.8(6)
C17 C16 C15 113.0(6)
O11 Cl1 O13 111.2(5)
O11 Cl1 O12 114.9(6)
O13 Cl1 O12 105.5(4)
O11 Cl1 O14 107.3(4)
O13 Cl1 O14 106.9(3)
O12 Cl1 O14 110.9(4)
O21 Cl2 O22 112.4(4)
O21 Cl2 O24 110.4(5)
O22 Cl2 O24 109.0(4)
O21 Cl2 O23 109.6(4)
O22 Cl2 O23 108.9(4)
O24 Cl2 O23 106.3(4)

loop_
_geom_bond_atom_site_label_1
_geom_bond_atom_site_label_2
_geom_bond_distance
S1 C12 1.770(5)
S1 C1 1.770(5)
S1 C15 1.844(6)
S2 C6 1.764(6)
S2 C7 1.773(6)
S2 C14 1.849(6)
C1 C2 1.378(8)
C1 C6 1.391(8)
C2 C3 1.366(9)
C3 C4 1.382(8)
C4 C5 1.381(9)
C5 C6 1.375(8)
C7 C12 1.386(7)
C7 C8 1.390(8)
C8 C9 1.364(9)
C9 C10 1.368(9)
C10 C11 1.385(9)
C11 C12 1.388(8)
C13 C14 1.514(9)
C14 C15 1.536(8)
C15 C16 1.541(9)
C16 C18 1.501(11)
C16 C17 1.517(10)
Cl1 O11 1.393(7)
Cl1 O13 1.417(5)
Cl1 O12 1.418(6)
Cl1 O14 1.438(5)
Cl2 O21 1.381(6)
Cl2 O22 1.388(5)
Cl2 O24 1.418(6)
Cl2 O23 1.435(6)
